data_2003751
loop_
_publ_author_name
'Moy, S. A.'
'Gonz\'alez, J. A.'
'Wilson, L. J.'

_publ_section_title
;
 Molecular Stereochemistry of [Fe^III^(TPP)(OCOCF~3~)]
;
_journal_issue 8
_journal_name_full 'Acta Crystallographica Section C'
_journal_page_first 1490
_journal_page_last 1494
_journal_paper_doi 10.1107/S010827019401334X
_journal_volume 51
_journal_year 1995
_chemical_compound_source THF/heptane
_chemical_formula_sum 'C46 H28 F3 Fe N4 O2'
_chemical_formula_weight 781.6
_symmetry_cell_setting monoclinic
_symmetry_space_group_name_Hall '-P 2yab'
_symmetry_space_group_name_H-M 'P 1 21/a 1'
_atom_type_scat_source IntTabIV
_cell_angle_alpha 90
_cell_angle_beta 96.10(1)
_cell_angle_gamma 90
_cell_formula_units_Z 4
_cell_length_a 14.212(3)
_cell_length_b 17.390(4)
_cell_length_c 14.840(1)
_cell_measurement_reflns_used 25
_cell_measurement_temperature 193
_cell_measurement_theta_max 17.66
_cell_measurement_theta_min 12.52
_cell_volume 3646.9(12)
_diffrn_measurement_device 'Rigaku AFC5S'
_diffrn_measurement_method 2\q--\w
_diffrn_radiation_type MoK\a
_diffrn_radiation_wavelength 0.71073
_diffrn_reflns_av_R_equivalents 0.037
_diffrn_reflns_limit_h_max 18
_diffrn_reflns_limit_h_min 0
_diffrn_reflns_limit_k_max 22
_diffrn_reflns_limit_k_min 0
_diffrn_reflns_limit_l_max 19
_diffrn_reflns_limit_l_min -19
_diffrn_reflns_number 9006
_diffrn_reflns_theta_max 27.5
_diffrn_standards_decay_% -0.24
_diffrn_standards_interval_count 150
_diffrn_standards_number 3
_exptl_absorpt_coefficient_mu 0.4707
_exptl_absorpt_correction_T_max 1.000
_exptl_absorpt_correction_T_min 0.9671
_exptl_absorpt_correction_type \y-scans
_exptl_crystal_colour purple
_exptl_crystal_density_diffrn 1.423
_exptl_crystal_description rectangular
_exptl_crystal_F_000 1604
_exptl_crystal_size_max 0.40
_exptl_crystal_size_mid 0.25
_exptl_crystal_size_min 0.25
_refine_diff_density_max 0.59
_refine_diff_density_min -0.59
_refine_ls_extinction_method none
_refine_ls_goodness_of_fit_obs 1.95
_refine_ls_hydrogen_treatment noref
_refine_ls_number_parameters 508
_refine_ls_number_reflns 4167
_refine_ls_R_factor_obs 0.064
_refine_ls_shift/esd_max 0.00
_refine_ls_structure_factor_coef F
_refine_ls_weighting_details 'w = 1/\s^2^(F~o~)'
_refine_ls_weighting_scheme calc
_refine_ls_wR_factor_obs 0.083
_reflns_number_observed 4167
_reflns_number_total 8669
_reflns_observed_criterion I>3\s(I)
_cod_data_source_file bk0001.cif
_cod_data_source_block bk0001a
_cod_depositor_comments
;
 Changing the _atom_site_occupancy data item value from '?' to '1'
 for all fully occupied atom sites.

 Antanas Vaitkus,
 2017-02-13

The following automatic conversions were performed:

'_refine_ls_weighting_scheme' value 'w = 1/\s^2^(F~o~)' was changed
to 'calc'. New tag '_refine_ls_weighting_details' was created. The
value of the new tag was set to 'w = 1/\s^2^(F~o~)'.

Automatic conversion script
Id: cif_fix_values 3143 2015-03-26 13:38:13Z robertas 
;
_cod_original_cell_volume 3647.0(10)
_cod_original_sg_symbol_H-M 'P 21/a'
_cod_original_formula_sum 'C46 H28 F3 Fe1 N4 O2'
_cod_database_code 2003751

loop_
_atom_site_label
_atom_site_occupancy
_atom_site_fract_x
_atom_site_fract_y
_atom_site_fract_z
_atom_site_B_iso_or_equiv
Fe1 1.0 .71112(6) .09414(5) .21536(5) 3.03(3)
N1 1.0 .5850(3) .1253(3) .2599(3) 3.2(2)
N2 1.0 .6479(3) .1134(2) .0858(3) 3.1(2)
N3 1.0 .8386(3) .1112(2) .1650(3) 3.0(2)
N4 1.0 .7767(3) .1275(3) .3392(3) 3.1(2)
C1 1.0 .5693(4) .1284(3) .3508(4) 3.5(3)
C2 1.0 .6377(4) .1355(3) .4245(3) 3.3(2)
C3 1.0 .7348(4) .1393(3) .4180(3) 3.3(2)
C4 1.0 .8042(4) .1538(4) .4914(3) 3.9(3)
C5 1.0 .8886(4) .1503(4) .4591(4) 3.9(3)
C6 1.0 .8727(4) .1319(3) .3640(4) 3.6(3)
C7 1.0 .9430(4) .1190(3) .3075(4) 3.2(2)
C8 1.0 .9262(4) .1068(3) .2147(3) 3.2(2)
C9 1.0 .9967(4) .0896(4) .1555(4) 3.7(3)
C10 1.0 .9543(4) .0854(3) .0707(4) 3.7(3)
C11 1.0 .8559(4) .1005(3) .0753(3) 3.2(2)
C12 1.0 .7877(4) .1075(3) -.0001(3) 3.5(3)
C13 1.0 .6911(4) .1174(3) .0067(3) 3.4(3)
C14 1.0 .6223(5) .1336(4) -.0683(4) 4.4(3)
C15 1.0 .5379(5) .1398(4) -.0366(4) 4.3(3)
C16 1.0 .5516(4) .1253(3) .0593(3) 3.3(2)
C17 1.0 .4796(4) .1264(3) .1166(4) 3.4(2)
C18 1.0 .4964(4) .1234(3) .2112(4) 3.4(3)
C19 1.0 .4249(4) .1219(4) .2722(4) 4.3(3)
C20 1.0 .4690(4) .1255(4) .3575(4) 4.5(3)
C2A 1.0 .6034(4) .1431(4) .5156(3) 3.6(3)
C2B 1.0 .5855(5) .2130(4) .5507(5) 5.8(4)
C2C 1.0 .5514(6) .2204(5) .6333(5) 6.8(4)
C2D 1.0 .5342(5) .1582(5) .6825(4) 5.5(4)
C2E 1.0 .5556(8) .0885(6) .6520(6) 9.3(6)
C2F 1.0 .5908(7) .0808(5) .5681(5) 7.9(5)
C7A 1.0 1.0437(4) .1174(3) .3506(4) 3.3(3)
C7B 1.0 1.0717(4) .0637(4) .4175(4) 3.8(3)
C7C 1.0 1.1628(5) .0625(4) .4607(4) 4.5(3)
C7D 1.0 1.2272(5) .1156(4) .4363(4) 4.9(3)
C7E 1.0 1.2021(5) .1681(4) .3702(5) 4.8(3)
C7F 1.0 1.1114(5) .1698(3) .3271(4) 4.1(3)
C12A 1.0 .8213(4) .1051(4) -.0918(4) 4.0(3)
C12B 1.0 .8891(5) .1585(4) -.1137(4) 5.5(4)
C12C 1.0 .9220(6) .1537(5) -.1984(5) 6.8(4)
C12D 1.0 .8883(6) .0985(5) -.2604(4) 6.4(4)
C12E 1.0 .8234(6) .0482(4) -.2389(4) 5.7(4)
C12F 1.0 .7891(4) .0511(4) -.1559(4) 4.4(3)
C17A 1.0 .3792(4) .1335(3) .0755(3) 3.4(3)
C17B 1.0 .3410(4) .0814(3) .0116(4) 3.9(3)
C17C 1.0 .2473(5) .0886(4) -.0253(4) 4.8(3)
C17D 1.0 .1917(4) .1465(4) .0025(4) 4.6(3)
C17E 1.0 .2292(5) .1980(4) .0670(5) 4.7(3)
C17F 1.0 .3229(5) .1919(4) .1026(4) 4.4(3)
O1 1.0 .7089(3) -.0159(2) .2257(3) 4.4(2)
C21A 1.0 .7001(9) -.0567(7) .2938(8) 4.2(6)
O2A 1.0 .6768(6) -.0376(5) .3661(5) 6.0(5)
C21B 1.0 .765(2) -.061(1) .262(1) 7(1)
O2B 1.0 .849(1) -.056(1) .294(1) 9.2(9)
C22A 0.57 .7281(7) -.1421(6) .2707(6) 4.5(7)
F1A 0.57 .7133(8) -.1821(9) .3427(6) 6.0(4)
F2A 0.57 .6790(9) -.172(1) .1993(6) 7.6(5)
F3A 0.57 .8183(7) -.144(1) .2596(8) 9.3(4)
H1 1 .7931 .1640 .5524 ?
H2 1 .9487 .1586 .4926 ?
H3 1 1.0622 .0826 .1733 ?
H4 1 .9837 .0744 .0177 ?
H5 1 .6344 .1390 -.1297 ?
H6 1 .4795 .1515 -.0710 ?
H7 1 .3585 .1192 .2558 ?
H8 1 .4390 .1256 .4117 ?
H9 1 .5968 .2580 .5173 ?
H10 1 .5393 .2701 .6560 ?
H11 1 .5074 .1634 .7383 ?
H12 1 .5461 .0441 .6874 ?
H13 1 .6069 .0312 .5476 ?
H14 1 1.0274 .0268 .4338 ?
H15 1 1.1807 .0255 .5063 ?
H16 1 1.2897 .1156 .4664 ?
H17 1 1.2475 .2039 .3535 ?
H18 1 1.0947 .2069 .2812 ?
H19 1 .9118 .1972 -.0715 ?
H20 1 .9689 .1890 -.2141 ?
H21 1 .9108 .0963 -.3183 ?
H22 1 .8009 .0099 -.2815 ?
H23 1 .7421 .0153 -.1422 ?
H24 1 .3787 .0406 -.0073 ?
H25 1 .2212 .0529 -.0697 ?
H26 1 .1278 .1514 -.0229 ?
H27 1 .1908 .2377 .0872 ?
H28 1 .3490 .2283 .1461 ?

loop_
_geom_angle_atom_site_label_1
_geom_angle_atom_site_label_2
_geom_angle_atom_site_label_3
_geom_angle
_geom_angle_publ_flag
N1 Fe1 N2 87.0(2) yes
N1 Fe1 N3 156.3(2) yes
N1 Fe1 N4 88.1(2) yes
N1 Fe1 O1 102.4(2) yes
N2 Fe1 N3 87.2(2) yes
N2 Fe1 N4 154.2(2) yes
N2 Fe1 O1 103.2(2) yes
N3 Fe1 N4 87.2(2) yes
N3 Fe1 O1 101.3(2) yes
N4 Fe1 O1 102.7(2) yes
Fe1 N1 C1 124.0(3) yes
Fe1 N1 C18 127.2(4) yes
C1 N1 C18 106.1(5) yes
Fe1 N2 C13 127.7(4) yes
Fe1 N2 C16 127.1(3) yes
C13 N2 C16 105.3(4) yes
Fe1 N3 C8 125.3(3) yes
Fe1 N3 C11 125.5(3) yes
C8 N3 C11 105.2(4) yes
Fe1 N4 C3 127.2(4) yes
Fe1 N4 C6 126.7(4) yes
C3 N4 C6 105.6(4) yes
N1 C1 C2 126.6(5) yes
N1 C1 C20 109.1(4) yes
C2 C1 C20 124.3(5) yes
C1 C2 C3 124.4(5) yes
C1 C2 C2A 116.9(5) yes
C3 C2 C2A 118.6(5) yes
N4 C3 C2 124.7(5) yes
N4 C3 C4 110.5(5) yes
C2 C3 C4 124.8(5) yes
C3 C4 C5 107.2(5) yes
C4 C5 C6 107.9(5) yes
N4 C6 C5 108.8(5) yes
N4 C6 C7 125.8(5) yes
C5 C6 C7 125.4(5) yes
C6 C7 C8 124.4(5) yes
C6 C7 C7a 117.3(5) yes
C8 C7 C7A 118.3(5) yes
N3 C8 C7 124.9(5) yes
N3 C8 C9 109.5(4) yes
C7 C8 C9 125.6(5) yes
C8 C9 C10 108.3(5) yes
C9 C10 C11 106.8(5) yes
N3 C11 C10 110.0(4) yes
N3 C11 C12 124.9(5) yes
C10 C11 C12 125.0(5) yes
C11 C12 C13 123.6(5) yes
C11 C12 C12A 117.6(5) yes
C13 C12 C12A 118.8(5) yes
N2 C13 C12 125.6(5) yes
N2 C13 C14 110.0(5) yes
C12 C13 C14 124.3(5) yes
C13 C14 C15 107.9(5) yes
C14 C15 C16 107.4(5) yes
N2 C16 C15 109.3(5) yes
N2 C16 C17 126.1(5) yes
C15 C16 C17 124.6(5) yes
C16 C17 C18 123.4(5) yes
C16 C17 C17A 118.8(5) yes
C18 C17 C17A 117.7(5) yes
N1 C18 C17 124.9(5) yes
N1 C18 C19 109.8(5) yes
C17 C18 C19 125.3(5) yes
C18 C19 C20 107.5(5) yes
C1 C20 C19 107.5(5) yes
C2 C2A C2B 121.3(6) yes
C2 C2A C2F 121.7(6) yes
C2B C2A C2F 117.0(6) yes
C2A C2B C2C 121.6(7) yes
C2B C2C C2D 120.9(8) yes
C2C C2D C2E 119.0(7) yes
C2D C2E C2F 120.2(8) yes
C2A C2F C2E 121.1(8) yes
C7 C7A C7B 120.2(5) yes
C7 C7A C7F 122.1(5) yes
C7B C7A C7F 117.7(5) yes
C7B C7C C7D 119.0(6) yes
C7C C7D C7E 120.6(6) yes
C7D C7E C7F 120.7(6) yes
C7A C7F C7E 120.4(6) yes
C12 C12A C12B 119.2(5) yes
C12 C12A C12F 122.3(6) yes
C12B C12A C12F 118.5(6) yes
C12A C12B C12C 118.3(6) yes
C12B C12C C12D 121.3(8) yes
C12C C12D C12E 119.7(7) yes
C12D C12E C12F 120.7(7) yes
C12A C12F C12E 121.4(6) yes
C17 C17A C17B 120.9(5) yes
C17 C17A C17F 120.0(5) yes
C17B C17A C17F 119.1(5) yes
C17A C17B C17C 120.1(6) yes
C17B C17C C17D 120.4(6) yes
C17C C17D C17E 119.6(6) yes
C17D C17E C17F 120.1(6) yes
C17A C17F C17E 120.7(6) yes
Fe1 O1 C21A 129.3(6) yes
Fe1 O1 C21B 132.0(10) yes
O1 C21B O2B 134(2) yes
O1 C21A O2A 129.0(10) yes
C7A C7B C7C 121.6(6) yes

loop_
_geom_bond_atom_site_label_1
_geom_bond_atom_site_label_2
_geom_bond_distance
_geom_bond_publ_flag
Fe1 N1 2.048(5) yes
Fe1 N2 2.061(4) yes
Fe1 N3 2.054(5) yes
Fe1 N4 2.054(4) yes
Fe1 O1 1.921(4) yes
N1 C1 1.392(7) yes
N1 C18 1.383(7) yes
N2 C13 1.383(7) yes
N2 C16 1.399(7) yes
N3 C8 1.379(7) yes
N3 C11 1.393(7) yes
N4 C3 1.382(7) yes
N4 C6 1.378(7) yes
C1 C2 1.389(7) yes
C1 C20 1.441(9) yes
C2 C3 1.396(8) yes
C2 C2A 1.491(8) yes
C3 C4 1.412(7) yes
C4 C5 1.340(8) yes
C5 C6 1.441(8) yes
C6 C7 1.389(8) yes
C7 C8 1.389(7) yes
C7 C7A 1.505(8) yes
C8 C9 1.432(8) yes
C9 C10 1.339(7) yes
C10 C11 1.431(8) yes
C11 C12 1.405(7) yes
C12 C13 1.398(9) yes
C12 C12A 1.490(8) yes
C13 C14 1.429(8) yes
C14 C15 1.339(9) yes
C15 C16 1.439(8) yes
C16 C17 1.398(8) yes
C17 C18 1.400(8) yes
C17 C17A 1.496(8) yes
C18 C19 1.432(9) yes
C19 C20 1.353(8) yes
C2A C2B 1.360(10) yes
C2A C2F 1.360(10) yes
C2B C2C 1.370(10) yes
C2C C2D 1.340(10) yes
C2D C2E 1.340(10) yes
C2E C2F 1.400(10) yes
C7A C7B 1.390(8) yes
C7A C7F 1.396(9) yes
C7B C7C 1.383(8) yes
C7C C7D 1.370(10) yes
C7D C7E 1.360(10) yes
C7E C7F 1.376(9) yes
C12A C12B 1.400(10) yes
C12A C12F 1.379(8) yes
C12B C12C 1.390(10) yes
C12C C12D 1.380(10) yes
C12D C12E 1.330(10) yes
C12E C12F 1.373(9) yes
C17A C17B 1.381(8) yes
C17A C17F 1.378(9) yes
C17B C17C 1.391(9) yes
C17C C17D 1.370(10) yes
C17D C17E 1.376(9) yes
C17E C17F 1.384(9) yes
O1 C21A 1.250(10) yes
O1 C21B 1.21(2) yes
C21A O2A 1.20(2) yes
C21B O2B 1.23(3) yes
